data_7060413
loop_
_publ_author_name
'Fang, Jun-Jia'
'Lan, Jian'
'Yang, Gang'
'Yuan, Gao-Qing'
'Liu, Hai-Yang'
'Si, Li-Ping'

_publ_section_title
;
 Synthesis of cobalt A2B triaryl corroles bearing aldehyde and amide
 pyridyl groups and their performance in electrocatalytic hydrogen
 evolution
;
_journal_issue 11
_journal_name_full 'New Journal of Chemistry'
_journal_page_first 5127
_journal_page_last 5136
_journal_paper_doi 10.1039/D0NJ04953K
_journal_volume 45
_journal_year 2021
_chemical_formula_moiety 'C44 H21 F9.59 N7 O, 0.41(F)'
_chemical_formula_sum 'C44 H21 F10 N7 O'
_chemical_formula_weight 853.68
_space_group_crystal_system monoclinic
_space_group_IT_number 14
_space_group_name_Hall '-P 2ybc'
_space_group_name_H-M_alt 'P 1 21/c 1'
_atom_sites_solution_hydrogens mixed
_atom_sites_solution_primary dual
_audit_creation_date 2019-09-01
_audit_creation_method
;
Olex2 1.2
(compiled 2018.05.29 svn.r3508 for OlexSys, GUI svn.r5506)
;
_audit_update_record
;
2019-09-03 deposited with the CCDC.	2021-02-12 downloaded from the CCDC.
;
_cell_angle_alpha 90
_cell_angle_beta 103.953(11)
_cell_angle_gamma 90
_cell_formula_units_Z 4
_cell_length_a 17.535(2)
_cell_length_b 26.456(2)
_cell_length_c 9.6766(10)
_cell_measurement_reflns_used 1307
_cell_measurement_temperature 100.00(13)
_cell_measurement_theta_max 53.3610
_cell_measurement_theta_min 3.0770
_cell_volume 4356.6(8)
_computing_cell_refinement 'CrysAlisPro 1.171.38.43f (Rigaku OD, 2015)'
_computing_data_collection 'CrysAlisPro 1.171.38.43f (Rigaku OD, 2015)'
_computing_data_reduction 'CrysAlisPro 1.171.38.43f (Rigaku OD, 2015)'
_computing_molecular_graphics 'Olex2 (Dolomanov et al., 2009)'
_computing_publication_material 'Olex2 (Dolomanov et al., 2009)'
_computing_structure_refinement 'ShelXL (Sheldrick, 2015)'
_computing_structure_solution 'ShelXT (Sheldrick, 2015)'
_diffrn_ambient_environment N~2~
_diffrn_ambient_temperature 100.00(13)
_diffrn_detector 'CCD plate'
_diffrn_detector_area_resol_mean 5.2684
_diffrn_detector_type AtlasS2
_diffrn_measured_fraction_theta_full 0.999
_diffrn_measured_fraction_theta_max 0.967
_diffrn_measurement_details
;
List of Runs (angles in degrees, time in seconds):

  # Type    Start    End  Width  t~exp~   \w     \q     \k     \f   Frames
#--------------------------------------------------------------------------
  1  \w     34.00  81.00   1.00    2.00    --   40.98 -99.00 -30.00   47
  2  \w     81.00 126.00   1.00    4.00    --  106.95 -61.00   0.00   45
  3  \w     80.00 107.00   1.00    4.00    --  106.95-125.00  30.00   27
  4  \w     39.00 102.00   1.00    4.00    --  106.95 -94.00 150.00   63
  5  \w     37.00  64.00   1.00    4.00    --  106.95-125.00  30.00   27
  6  \w     34.00 121.00   1.00    4.00    --  106.95-125.00  60.00   87
  7  \w     34.00  96.00   1.00    4.00    --  106.95 -45.00 120.00   62
  8  \w     81.00 176.00   1.00    4.00    --  106.95  30.00 150.00   95
  9  \w    102.00 162.00   1.00    4.00    --  106.95  77.00-180.00   60
 10  \w      1.00  57.00   1.00    2.00    --   40.98 -99.00-180.00   56
 11  \w   -112.00   0.00   1.00    2.00    --  -40.98 -19.00 -60.00  112
;
_diffrn_measurement_device 'four-circle diffractometer'
_diffrn_measurement_device_type 'SuperNova, Dual, Cu at zero, AtlasS2'
_diffrn_measurement_method '\w scans'
_diffrn_orient_matrix_type 'CrysAlisPro convention (1999,Acta A55,543-557)'
_diffrn_orient_matrix_UB_11 -0.0643081000
_diffrn_orient_matrix_UB_12 -0.0310662000
_diffrn_orient_matrix_UB_13 0.0450395000
_diffrn_orient_matrix_UB_21 -0.0444384000
_diffrn_orient_matrix_UB_22 0.0491357000
_diffrn_orient_matrix_UB_23 0.0157359000
_diffrn_orient_matrix_UB_31 -0.0456306000
_diffrn_orient_matrix_UB_32 -0.0040734000
_diffrn_orient_matrix_UB_33 -0.1568738000
_diffrn_radiation_monochromator mirror
_diffrn_radiation_probe x-ray
_diffrn_radiation_type CuK\a
_diffrn_radiation_wavelength 1.54184
_diffrn_reflns_av_R_equivalents 0.0833
_diffrn_reflns_av_unetI/netI 0.1069
_diffrn_reflns_Laue_measured_fraction_full 0.999
_diffrn_reflns_Laue_measured_fraction_max 0.967
_diffrn_reflns_limit_h_max 17
_diffrn_reflns_limit_h_min -21
_diffrn_reflns_limit_k_max 29
_diffrn_reflns_limit_k_min -32
_diffrn_reflns_limit_l_max 10
_diffrn_reflns_limit_l_min -11
_diffrn_reflns_number 17085
_diffrn_reflns_point_group_measured_fraction_full 0.999
_diffrn_reflns_point_group_measured_fraction_max 0.967
_diffrn_reflns_theta_full 67.684
_diffrn_reflns_theta_max 74.106
_diffrn_reflns_theta_min 2.596
_diffrn_source 'micro-focus sealed X-ray tube'
_diffrn_source_type 'SuperNova (Cu) X-ray Source'
_exptl_absorpt_coefficient_mu 0.961
_exptl_absorpt_correction_T_max 1.00000
_exptl_absorpt_correction_T_min 0.47103
_exptl_absorpt_correction_type multi-scan
_exptl_absorpt_process_details
;
CrysAlisPro 1.171.38.43f (Rigaku Oxford Diffraction, 2015)
Empirical absorption correction using spherical harmonics,
 implemented in SCALE3 ABSPACK scaling algorithm.
;
_exptl_crystal_colour black
_exptl_crystal_colour_primary black
_exptl_crystal_density_diffrn 1.302
_exptl_crystal_description block
_exptl_crystal_F_000 1728
_exptl_crystal_size_max 0.12
_exptl_crystal_size_mid 0.11
_exptl_crystal_size_min 0.1
_refine_diff_density_max 0.528
_refine_diff_density_min -0.420
_refine_diff_density_rms 0.074
_refine_ls_extinction_method none
_refine_ls_goodness_of_fit_ref 0.997
_refine_ls_hydrogen_treatment mixed
_refine_ls_matrix_type full
_refine_ls_number_parameters 681
_refine_ls_number_reflns 8557
_refine_ls_number_restraints 15
_refine_ls_restrained_S_all 0.997
_refine_ls_R_factor_all 0.1632
_refine_ls_R_factor_gt 0.0998
_refine_ls_shift/su_max 0.000
_refine_ls_shift/su_mean 0.000
_refine_ls_structure_factor_coef Fsqd
_refine_ls_weighting_details 'w=1/[\s^2^(Fo^2^)+(0.1515P)^2^] where P=(Fo^2^+2Fc^2^)/3'
_refine_ls_weighting_scheme calc
_refine_ls_wR_factor_gt 0.2629
_refine_ls_wR_factor_ref 0.3230
_reflns_Friedel_coverage 0.000
_reflns_number_gt 3988
_reflns_number_total 8557
_reflns_threshold_expression 'I > 2\s(I)'
_cod_data_source_file d0nj04953k2.cif
_cod_data_source_block cho
_cod_depositor_comments 'Adding full bibliography for 7060413--7060416.cif.'
_cod_original_cell_volume 4356.7(8)
_cod_database_code 7060413
_shelx_shelxl_version_number 2018/3
_shelx_space_group_comment
;
The symmetry employed for this shelxl refinement is uniquely defined
by the following loop, which should always be used as a source of
symmetry information in preference to the above space-group names.
They are only intended as comments.
;
_shelx_estimated_absorpt_t_max 0.910
_shelx_estimated_absorpt_t_min 0.893
_reflns_odcompleteness_completeness 99.94
_reflns_odcompleteness_iscentric 1
_reflns_odcompleteness_theta 66.97
_olex2_refinement_description
;
1. Fixed Uiso
 At 1.2 times of:
  All C(H) groups, All N(H) groups
2. Restrained distances
 H4-N4
 0.84 with sigma of 0.02
3. Rigid bond restraints
 C36, C37
 with sigma for 1-2 distances of 0.01 and sigma for 1-3 distances of 0.01
 C38, C37
 with sigma for 1-2 distances of 0.01 and sigma for 1-3 distances of 0.01
4. Uiso/Uaniso restraints and constraints
C36 \\sim C37: within 2A with sigma of 0.002 and sigma for terminal atoms of
0.004
C38 \\sim C37: within 2A with sigma of 0.0002 and sigma for terminal atoms of
0.0004
5. Others
 Sof(F4)=1-FVAR(1)
 Sof(F2AA)=FVAR(1)
 Sof(F3)=1-FVAR(2)
 Sof(F16)=FVAR(2)
 Sof(F1AB)=1-FVAR(3)
 Sof(F5)=FVAR(3)
 Sof(F7)=1-FVAR(4)
 Sof(F1AA)=FVAR(4)
 Sof(F6)=1-FVAR(5)
 Sof(F01J)=FVAR(5)
 Sof(F01L)=1-FVAR(6)
 Sof(F10)=FVAR(6)
 Sof(F9)=1-FVAR(7)
 Sof(F3AA)=FVAR(7)
 Sof(C44)=1-FVAR(8)
 Sof(C0AA)=FVAR(8)
 Sof(C43)=1-FVAR(9)
 Sof(C1AA)=FVAR(9)
 Sof(C19A)=1-FVAR(10)
 Sof(C36)=FVAR(10)
 Sof(C44A)=1-FVAR(11)
 Sof(C35)=FVAR(11)
6.a Aromatic/amide H refined with riding coordinates:
 N6(H6), C8(H8), C24(H24), C7(H7), C22(H22), C26(H26), C2(H2A), C11(H11),
 C3(H3), C25(H25), C12(H12), C21(H21), C16(H16), C31(H31), C32(H32), C17(H17),
 C29(H29), C30(H30)
;
_olex2_submission_special_instructions 'No special instructions were received'
_oxdiff_exptl_absorpt_empirical_details
;
Empirical correction (ABSPACK) includes:
- Absorption correction using spherical harmonics
- Frame scaling
;
_oxdiff_exptl_absorpt_empirical_full_max 1.626
_oxdiff_exptl_absorpt_empirical_full_min 0.556

loop_
_space_group_symop_operation_xyz
'x, y, z'
'-x, y+1/2, -z+1/2'
'-x, -y, -z'
'x, -y-1/2, z-1/2'

loop_
_atom_site_label
_atom_site_type_symbol
_atom_site_fract_x
_atom_site_fract_y
_atom_site_fract_z
_atom_site_U_iso_or_equiv
_atom_site_adp_type
_atom_site_occupancy
_atom_site_site_symmetry_order
_atom_site_calc_flag
_atom_site_refinement_flags_posn
_atom_site_refinement_flags_adp
_atom_site_refinement_flags_occupancy
_atom_site_disorder_assembly
_atom_site_disorder_group
F2 F 0.0347(2) 0.09566(14) -0.1444(4) 0.0736(10) Uani 1 1 d . . . . .
F1 F 0.3106(2) 0.07573(15) -0.0692(4) 0.0832(12) Uani 1 1 d . . . . .
F8 F 0.1215(3) 0.61581(13) -0.1363(5) 0.0891(12) Uani 1 1 d . . . . .
N3 N 0.2475(2) 0.22207(16) 0.0255(4) 0.0458(10) Uani 1 1 d . . . . .
N4 N 0.2382(3) 0.33350(17) 0.0263(4) 0.0483(10) Uani 1 1 d D . . . .
N1 N 0.1393(3) 0.22611(17) -0.2149(5) 0.0547(12) Uani 1 1 d . . . . .
O1 O 0.7292(3) 0.17231(17) 0.8186(4) 0.0754(13) Uani 1 1 d . . . . .
N2 N 0.1326(3) 0.32335(17) -0.2260(4) 0.0530(11) Uani 1 1 d . . . . .
N6 N 0.7046(2) 0.25653(17) 0.8294(4) 0.0502(10) Uani 1 1 d . . . . .
H6 H 0.716021 0.285042 0.872010 0.060 Uiso 1 1 calc R . . . .
N5 N 0.6485(2) 0.25337(19) 0.7050(4) 0.0536(11) Uani 1 1 d . . . . .
N7 N 0.9000(3) 0.2200(2) 1.2963(5) 0.0701(15) Uani 1 1 d . . . . .
C8 C 0.0500(3) 0.2045(2) -0.4127(5) 0.0465(11) Uani 1 1 d . . . . .
H8 H 0.012467 0.206907 -0.498687 0.056 Uiso 1 1 calc R . . . .
C10 C 0.0781(3) 0.2983(2) -0.3264(5) 0.0488(12) Uani 1 1 d . . . . .
C23 C 0.5386(3) 0.2908(2) 0.5450(5) 0.0533(13) Uani 1 1 d . . . . .
C4 C 0.2332(3) 0.1706(2) 0.0158(5) 0.0503(12) Uani 1 1 d . . . . .
C24 C 0.4769(3) 0.3251(2) 0.5307(5) 0.0496(12) Uani 1 1 d . . . . .
H24 H 0.480973 0.351387 0.595730 0.060 Uiso 1 1 calc R . . . .
C19 C 0.3337(3) 0.2804(2) 0.1954(5) 0.0486(12) Uani 1 1 d . . . . .
C9 C 0.0860(3) 0.2453(2) -0.3258(5) 0.0483(12) Uani 1 1 d . . . . .
C6 C 0.1369(3) 0.1744(2) -0.2185(5) 0.0495(12) Uani 1 1 d . . . . .
C39 C 0.1547(3) 0.4606(2) -0.1231(6) 0.0542(13) Uani 1 1 d . . . . .
C7 C 0.0813(3) 0.1610(2) -0.3456(5) 0.0519(12) Uani 1 1 d . . . . .
H7 H 0.068259 0.128226 -0.377814 0.062 Uiso 1 1 calc R . . . .
C22 C 0.5312(3) 0.2524(2) 0.4428(5) 0.0538(13) Uani 1 1 d . . . . .
H22 H 0.571106 0.228748 0.449664 0.065 Uiso 1 1 calc R . . . .
C26 C 0.6045(3) 0.2929(2) 0.6686(5) 0.0515(12) Uani 1 1 d . . . . .
H26 H 0.615278 0.322546 0.721539 0.062 Uiso 1 1 calc R . . . .
C20 C 0.4029(3) 0.2834(2) 0.3173(5) 0.0508(12) Uani 1 1 d . . . . .
C5 C 0.1828(3) 0.1470(2) -0.1017(5) 0.0492(12) Uani 1 1 d . . . . .
C2 C 0.3187(3) 0.1854(2) 0.2271(5) 0.0531(13) Uani 1 1 d . . . . .
H2A H 0.352332 0.181192 0.316677 0.064 Uiso 1 1 calc R . . . .
C18 C 0.3070(3) 0.3273(2) 0.1287(5) 0.0500(12) Uani 1 1 d . . . . .
C1 C 0.3010(3) 0.2323(2) 0.1510(5) 0.0478(12) Uani 1 1 d . . . . .
C15 C 0.2277(3) 0.3848(2) -0.0136(5) 0.0516(12) Uani 1 1 d . . . . .
C11 C 0.0232(3) 0.3351(2) -0.3934(6) 0.0541(13) Uani 1 1 d . . . . .
H11 H -0.019816 0.329743 -0.469621 0.065 Uiso 1 1 calc R . . . .
C3 C 0.2769(3) 0.1481(2) 0.1437(5) 0.0555(13) Uani 1 1 d . . . . .
H3 H 0.277161 0.114025 0.166928 0.067 Uiso 1 1 calc R . . . .
C25 C 0.4099(3) 0.3208(2) 0.4220(5) 0.0497(12) Uani 1 1 d . . . . .
H25 H 0.368623 0.343218 0.418236 0.060 Uiso 1 1 calc R . . . .
C12 C 0.0455(3) 0.3807(2) -0.3242(6) 0.0609(15) Uani 1 1 d . . . . .
H12 H 0.018951 0.411276 -0.344721 0.073 Uiso 1 1 calc R . . . .
C14 C 0.1653(3) 0.4043(2) -0.1178(5) 0.0528(13) Uani 1 1 d . . . . .
C13 C 0.1146(3) 0.3731(2) -0.2186(5) 0.0507(12) Uani 1 1 d . . . . .
C21 C 0.4652(3) 0.2497(2) 0.3325(6) 0.0581(14) Uani 1 1 d . . . . .
H21 H 0.461975 0.224131 0.265295 0.070 Uiso 1 1 calc R . . . .
C16 C 0.2958(3) 0.4100(2) 0.0659(5) 0.0605(15) Uani 1 1 d . . . . .
H16 H 0.305772 0.444418 0.062689 0.073 Uiso 1 1 calc R . . . .
C27 C 0.7418(3) 0.2135(2) 0.8843(6) 0.0580(14) Uani 1 1 d . . . . .
C28 C 0.7963(3) 0.2170(2) 1.0249(6) 0.0557(13) Uani 1 1 d . . . . .
C31 C 0.8360(3) 0.2616(2) 1.0799(6) 0.0552(13) Uani 1 1 d . . . . .
H31 H 0.828608 0.291329 1.027084 0.066 Uiso 1 1 calc R . . . .
C33 C 0.1735(3) 0.0908(2) -0.1061(6) 0.0670(17) Uani 1 1 d . . . . .
C32 C 0.8857(3) 0.2603(2) 1.2131(6) 0.0560(13) Uani 1 1 d . . . . .
H32 H 0.911459 0.290116 1.247669 0.067 Uiso 1 1 calc R . . . .
C17 C 0.3436(3) 0.3756(2) 0.1473(6) 0.0619(15) Uani 1 1 d . . . . .
H17 H 0.392731 0.382509 0.206199 0.074 Uiso 1 1 calc R . . . .
C42 C 0.1326(4) 0.5648(2) -0.1315(7) 0.0682(17) Uani 1 1 d . . . . .
C29 C 0.8113(4) 0.1747(3) 1.1110(6) 0.0657(16) Uani 1 1 d . . . . .
H29 H 0.787155 0.144075 1.079690 0.079 Uiso 1 1 calc R . . . .
C30 C 0.8616(4) 0.1781(3) 1.2414(6) 0.0722(18) Uani 1 1 d . . . . .
H30 H 0.870060 0.149017 1.297031 0.087 Uiso 1 1 calc R . . . .
C38 C 0.0995(4) 0.0685(3) -0.1270(10) 0.1058(18) Uani 1 1 d . U . . .
C34 C 0.2368(4) 0.0586(3) -0.0903(9) 0.094(3) Uani 1 1 d . . . . .
F01J F 0.1700(6) 0.4686(3) -0.3646(10) 0.088(4) Uani 0.476(11) 1 d . . P A 1
F10 F 0.0548(5) 0.4550(3) -0.0017(10) 0.076(4) Uani 0.442(11) 1 d . . P B 1
C41 C 0.1075(7) 0.5379(3) -0.0441(12) 0.116(3) Uani 1 1 d . . . . .
C40 C 0.1195(7) 0.4853(3) -0.0378(11) 0.116(3) Uani 1 1 d . . . . .
C37 C 0.0878(4) 0.0170(3) -0.1346(10) 0.1058(18) Uani 1 1 d . U . . .
F2AA F 0.1345(4) -0.0641(2) -0.0878(9) 0.086(3) Uani 0.619(12) 1 d . . P C 1
F4 F 0.1601(8) -0.0635(3) -0.2166(14) 0.098(6) Uani 0.381(12) 1 d . . P C 2
F16 F 0.0099(3) -0.0006(2) -0.1399(9) 0.067(3) Uani 0.678(17) 1 d . . P D 1
F3 F 0.0337(7) -0.0076(4) -0.2277(16) 0.060(5) Uani 0.322(17) 1 d . . P D 2
F5 F 0.2828(4) -0.0259(3) -0.0485(14) 0.089(4) Uani 0.594(19) 1 d . . P C 1
F1AB F 0.3053(7) -0.0182(4) -0.1470(15) 0.078(5) Uani 0.406(19) 1 d . . P C 2
F3AA F 0.1070(7) 0.5632(3) 0.0934(8) 0.107(5) Uani 0.524(14) 1 d . . P E 1
F1AA F 0.1383(7) 0.5687(3) -0.3759(11) 0.089(4) Uani 0.447(12) 1 d . . P A 1
F7 F 0.2320(8) 0.5696(3) -0.2599(10) 0.129(5) Uani 0.553(12) 1 d . . P A 2
F6 F 0.2542(7) 0.4694(3) -0.2435(9) 0.100(4) Uani 0.524(11) 1 d . . P A 2
F01L F 0.1292(6) 0.4633(3) 0.0999(7) 0.102(4) Uani 0.558(11) 1 d . . P B 2
F9 F 0.0401(6) 0.5560(3) -0.0094(13) 0.101(5) Uani 0.476(14) 1 d . . P E 2
C0AA C 0.2016(18) 0.4886(5) -0.181(2) 0.053(7) Uani 0.44(5) 1 d . . P A 1
C1AA C 0.1852(15) 0.5420(4) -0.1949(19) 0.083(7) Uani 0.61(4) 1 d . . P A 1
C44 C 0.1576(17) 0.4906(5) -0.246(3) 0.071(7) Uani 0.56(5) 1 d . . P A 2
C43 C 0.1373(13) 0.5431(6) -0.263(2) 0.058(6) Uani 0.39(4) 1 d . . P A 2
C36 C 0.1653(11) -0.0130(6) -0.179(3) 0.105(2) Uani 0.467(18) 1 d . U P C 1
C35 C 0.2405(13) 0.0082(6) -0.150(4) 0.057(10) Uani 0.37(5) 1 d . . P C 1
C19A C 0.1436(7) -0.0143(4) -0.0832(13) 0.059(4) Uani 0.533(18) 1 d . . P C 2
C44A C 0.2202(10) 0.0050(5) -0.070(3) 0.078(6) Uani 0.63(5) 1 d . . P C 2
H2 H 0.178(2) 0.3127(17) -0.182(4) 0.020(10) Uiso 1 1 d . . . . .
H1 H 0.163(4) 0.241(3) -0.134(7) 0.08(2) Uiso 1 1 d . . . . .
H4 H 0.209(4) 0.309(2) -0.005(8) 0.12(3) Uiso 1 1 d D . . . .

loop_
_atom_site_aniso_label
_atom_site_aniso_U_11
_atom_site_aniso_U_22
_atom_site_aniso_U_33
_atom_site_aniso_U_23
_atom_site_aniso_U_13
_atom_site_aniso_U_12
F2 0.075(2) 0.058(2) 0.075(2) 0.0148(17) -0.0070(16) -0.0214(18)
F1 0.076(2) 0.055(2) 0.101(3) -0.007(2) -0.012(2) 0.0127(18)
F8 0.117(3) 0.0298(18) 0.113(3) -0.0078(18) 0.012(2) -0.0070(19)
N3 0.050(2) 0.044(2) 0.041(2) 0.0022(17) 0.0042(17) -0.0044(18)
N4 0.058(2) 0.037(2) 0.047(2) -0.0018(18) 0.0080(19) -0.005(2)
N1 0.064(3) 0.039(2) 0.051(2) -0.0052(19) -0.006(2) -0.001(2)
O1 0.114(3) 0.048(2) 0.057(2) -0.0058(19) 0.006(2) 0.009(2)
N2 0.056(2) 0.040(2) 0.052(2) -0.0057(19) -0.009(2) 0.005(2)
N6 0.056(2) 0.038(2) 0.052(2) -0.0035(18) 0.0048(19) 0.0008(19)
N5 0.054(2) 0.056(3) 0.048(2) -0.007(2) 0.0049(19) -0.002(2)
N7 0.073(3) 0.079(4) 0.050(3) 0.006(3) -0.001(2) 0.022(3)
C8 0.048(2) 0.048(3) 0.041(2) -0.003(2) 0.0048(19) -0.002(2)
C10 0.050(2) 0.043(3) 0.048(3) -0.002(2) 0.002(2) 0.001(2)
C23 0.055(3) 0.054(3) 0.049(3) 0.002(2) 0.009(2) -0.005(2)
C4 0.046(2) 0.049(3) 0.056(3) 0.003(2) 0.011(2) 0.001(2)
C24 0.062(3) 0.039(3) 0.046(2) -0.004(2) 0.008(2) -0.004(2)
C19 0.052(3) 0.049(3) 0.042(2) 0.003(2) 0.007(2) 0.000(2)
C9 0.050(2) 0.046(3) 0.045(3) -0.002(2) 0.004(2) -0.002(2)
C6 0.056(3) 0.040(3) 0.053(3) -0.002(2) 0.014(2) 0.001(2)
C39 0.066(3) 0.038(3) 0.054(3) -0.009(2) 0.006(2) -0.001(2)
C7 0.053(3) 0.045(3) 0.053(3) -0.007(2) 0.001(2) -0.009(2)
C22 0.048(3) 0.064(4) 0.047(3) -0.007(2) 0.007(2) 0.001(2)
C26 0.061(3) 0.043(3) 0.046(2) -0.002(2) 0.005(2) -0.001(2)
C20 0.051(3) 0.052(3) 0.047(3) 0.000(2) 0.007(2) -0.009(2)
C5 0.045(2) 0.042(3) 0.054(3) 0.004(2) 0.001(2) -0.006(2)
C2 0.052(3) 0.060(3) 0.041(2) 0.002(2) 0.000(2) -0.003(2)
C18 0.058(3) 0.047(3) 0.041(2) -0.004(2) 0.005(2) -0.005(2)
C1 0.048(2) 0.052(3) 0.044(2) -0.005(2) 0.012(2) -0.004(2)
C15 0.061(3) 0.041(3) 0.053(3) -0.003(2) 0.015(2) -0.004(2)
C11 0.056(3) 0.039(3) 0.059(3) -0.005(2) -0.002(2) 0.001(2)
C3 0.062(3) 0.051(3) 0.049(3) 0.006(2) 0.005(2) -0.002(3)
C25 0.053(3) 0.051(3) 0.045(2) 0.004(2) 0.012(2) -0.001(2)
C12 0.069(3) 0.036(3) 0.071(3) -0.005(3) 0.003(3) 0.007(3)
C14 0.066(3) 0.038(3) 0.052(3) -0.001(2) 0.009(2) -0.005(2)
C13 0.058(3) 0.036(3) 0.053(3) -0.006(2) 0.004(2) 0.006(2)
C21 0.060(3) 0.067(4) 0.048(3) -0.017(3) 0.016(2) -0.002(3)
C16 0.069(3) 0.053(3) 0.052(3) -0.001(3) -0.002(3) -0.013(3)
C27 0.073(3) 0.045(3) 0.055(3) -0.002(2) 0.013(3) 0.000(3)
C28 0.059(3) 0.054(3) 0.053(3) 0.006(2) 0.012(2) 0.013(3)
C31 0.051(3) 0.056(3) 0.053(3) 0.007(2) 0.003(2) 0.004(2)
C33 0.066(3) 0.042(3) 0.077(4) 0.007(3) -0.015(3) -0.004(3)
C32 0.061(3) 0.056(3) 0.050(3) 0.004(2) 0.011(2) 0.006(3)
C17 0.063(3) 0.055(4) 0.057(3) 0.003(3) -0.007(3) -0.012(3)
C42 0.085(4) 0.029(3) 0.083(4) -0.004(3) 0.004(3) -0.007(3)
C29 0.082(4) 0.052(4) 0.062(3) 0.001(3) 0.015(3) 0.005(3)
C30 0.095(4) 0.056(4) 0.060(3) 0.007(3) 0.008(3) 0.019(3)
C38 0.088(3) 0.041(2) 0.148(4) 0.024(3) -0.049(3) -0.007(2)
C34 0.077(4) 0.046(4) 0.124(6) -0.013(4) -0.043(4) 0.007(3)
F01J 0.156(9) 0.029(4) 0.100(7) -0.005(4) 0.074(7) 0.004(4)
F10 0.080(6) 0.035(4) 0.120(8) 0.011(4) 0.038(5) 0.020(4)
C41 0.171(9) 0.046(4) 0.158(8) 0.016(5) 0.089(7) 0.040(5)
C40 0.199(10) 0.045(4) 0.135(7) 0.022(5) 0.101(7) 0.033(6)
C37 0.089(3) 0.041(2) 0.148(4) 0.024(3) -0.049(3) -0.007(2)
F2AA 0.105(5) 0.036(3) 0.114(7) 0.013(3) 0.019(4) -0.002(3)
F4 0.139(10) 0.026(5) 0.104(10) 0.002(5) -0.019(8) -0.006(5)
F16 0.078(3) 0.046(3) 0.071(5) 0.008(3) 0.003(3) -0.020(2)
F3 0.076(7) 0.052(6) 0.043(8) 0.012(5) 0.000(5) 0.000(5)
F5 0.088(5) 0.045(4) 0.127(9) 0.016(4) 0.013(5) 0.014(3)
F1AB 0.107(7) 0.043(5) 0.085(9) 0.001(5) 0.025(6) 0.020(5)
F3AA 0.198(12) 0.045(4) 0.073(5) -0.023(4) 0.023(6) 0.024(5)
F1AA 0.149(10) 0.030(4) 0.108(8) 0.001(4) 0.070(7) -0.009(5)
F7 0.250(14) 0.042(4) 0.117(7) 0.010(4) 0.090(8) -0.016(6)
F6 0.189(11) 0.038(4) 0.100(6) -0.001(4) 0.088(7) -0.001(5)
F01L 0.190(10) 0.055(4) 0.061(4) 0.000(3) 0.030(5) 0.025(5)
F9 0.117(8) 0.042(5) 0.145(10) 0.004(5) 0.034(7) 0.011(5)
C0AA 0.084(15) 0.034(7) 0.041(9) 0.016(5) 0.012(10) 0.005(7)
C1AA 0.146(18) 0.036(6) 0.070(10) 0.006(5) 0.032(12) -0.021(7)
C44 0.101(15) 0.041(6) 0.077(14) -0.003(6) 0.033(13) 0.006(7)
C43 0.067(12) 0.061(10) 0.039(10) 0.002(7) 0.001(8) 0.004(8)
C36 0.089(3) 0.039(3) 0.148(4) 0.024(3) -0.048(3) -0.007(3)
C35 0.062(11) 0.033(8) 0.063(19) 0.007(8) -0.007(10) 0.009(7)
C19A 0.080(7) 0.041(6) 0.050(7) 0.002(5) 0.005(5) -0.005(5)
C44A 0.088(8) 0.067(8) 0.073(12) 0.023(6) 0.006(8) 0.015(6)

loop_
_atom_type_symbol
_atom_type_description
_atom_type_scat_dispersion_real
_atom_type_scat_dispersion_imag
_atom_type_scat_source
C C 0.0181 0.0091 'International Tables Vol C Tables 4.2.6.8 and 6.1.1.4'
H H 0.0000 0.0000 'International Tables Vol C Tables 4.2.6.8 and 6.1.1.4'
F F 0.0727 0.0534 'International Tables Vol C Tables 4.2.6.8 and 6.1.1.4'
N N 0.0311 0.0180 'International Tables Vol C Tables 4.2.6.8 and 6.1.1.4'
O O 0.0492 0.0322 'International Tables Vol C Tables 4.2.6.8 and 6.1.1.4'

loop_
_geom_angle_atom_site_label_1
_geom_angle_atom_site_label_2
_geom_angle_atom_site_label_3
_geom_angle
_geom_angle_site_symmetry_1
_geom_angle_site_symmetry_3
_geom_angle_publ_flag
C1 N3 C4 109.2(4) . . ?
C18 N4 C15 110.3(4) . . ?
C18 N4 H4 121(6) . . ?
C15 N4 H4 129(6) . . ?
C9 N1 C6 110.3(4) . . ?
C9 N1 H1 128(5) . . ?
C6 N1 H1 119(5) . . ?
C10 N2 H2 127(3) . . ?
C13 N2 C10 112.2(4) . . ?
C13 N2 H2 120(3) . . ?
N5 N6 H6 120.9 . . ?
C27 N6 H6 120.9 . . ?
C27 N6 N5 118.2(5) . . ?
C26 N5 N6 116.5(5) . . ?
C32 N7 C30 115.0(5) . . ?
C9 C8 H8 126.6 . . ?
C7 C8 H8 126.6 . . ?
C7 C8 C9 106.8(4) . . ?
N2 C10 C9 115.5(4) . . ?
N2 C10 C11 106.1(5) . . ?
C9 C10 C11 138.0(5) . . ?
C24 C23 C22 117.6(4) . . ?
C24 C23 C26 120.2(5) . . ?
C22 C23 C26 122.0(5) . . ?
N3 C4 C5 124.1(5) . . ?
N3 C4 C3 107.5(4) . . ?
C5 C4 C3 128.4(5) . . ?
C23 C24 H24 119.3 . . ?
C25 C24 C23 121.4(5) . . ?
C25 C24 H24 119.3 . . ?
C18 C19 C20 115.6(5) . . ?
C1 C19 C20 118.9(5) . . ?
C1 C19 C18 125.4(4) . . ?
N1 C9 C8 108.0(5) . . ?
N1 C9 C10 115.4(4) . . ?
C10 C9 C8 136.5(4) . . ?
N1 C6 C7 106.5(4) . . ?
N1 C6 C5 118.9(4) . . ?
C5 C6 C7 134.5(5) . . ?
C40 C39 C14 122.9(6) . . ?
C40 C39 C0AA 114.8(8) . . ?
C40 C39 C44 111.0(8) . . ?
C0AA C39 C14 119.0(9) . . ?
C44 C39 C14 123.1(7) . . ?
C8 C7 C6 108.2(5) . . ?
C8 C7 H7 125.9 . . ?
C6 C7 H7 125.9 . . ?
C23 C22 H22 119.9 . . ?
C21 C22 C23 120.3(5) . . ?
C21 C22 H22 119.9 . . ?
N5 C26 C23 119.7(5) . . ?
N5 C26 H26 120.1 . . ?
C23 C26 H26 120.1 . . ?
C25 C20 C19 121.8(5) . . ?
C21 C20 C19 121.6(5) . . ?
C21 C20 C25 116.6(4) . . ?
C4 C5 C6 122.8(5) . . ?
C4 C5 C33 120.5(4) . . ?
C6 C5 C33 116.7(4) . . ?
C1 C2 H2A 126.2 . . ?
C3 C2 H2A 126.2 . . ?
C3 C2 C1 107.5(4) . . ?
N4 C18 C19 124.5(5) . . ?
N4 C18 C17 105.9(5) . . ?
C17 C18 C19 129.6(4) . . ?
N3 C1 C19 125.8(5) . . ?
N3 C1 C2 107.5(4) . . ?
C19 C1 C2 126.7(4) . . ?
N4 C15 C16 105.4(4) . . ?
C14 C15 N4 125.6(5) . . ?
C14 C15 C16 128.8(5) . . ?
C10 C11 H11 126.4 . . ?
C12 C11 C10 107.2(4) . . ?
C12 C11 H11 126.4 . . ?
C4 C3 H3 125.9 . . ?
C2 C3 C4 108.2(5) . . ?
C2 C3 H3 125.9 . . ?
C24 C25 C20 121.3(5) . . ?
C24 C25 H25 119.4 . . ?
C20 C25 H25 119.4 . . ?
C11 C12 H12 125.7 . . ?
C11 C12 C13 108.6(5) . . ?
C13 C12 H12 125.7 . . ?
C15 C14 C39 117.5(5) . . ?
C15 C14 C13 122.2(5) . . ?
C13 C14 C39 120.3(5) . . ?
N2 C13 C12 105.8(4) . . ?
N2 C13 C14 119.1(4) . . ?
C12 C13 C14 135.0(5) . . ?
C22 C21 C20 122.7(5) . . ?
C22 C21 H21 118.6 . . ?
C20 C21 H21 118.6 . . ?
C15 C16 H16 125.6 . . ?
C17 C16 C15 108.7(5) . . ?
C17 C16 H16 125.6 . . ?
O1 C27 N6 121.4(5) . . ?
O1 C27 C28 121.5(5) . . ?
N6 C27 C28 117.1(5) . . ?
C31 C28 C27 123.9(5) . . ?
C29 C28 C27 119.6(6) . . ?
C29 C28 C31 116.5(5) . . ?
C28 C31 H31 120.7 . . ?
C32 C31 C28 118.6(5) . . ?
C32 C31 H31 120.7 . . ?
C38 C33 C5 121.0(6) . . ?
C34 C33 C5 122.2(6) . . ?
C34 C33 C38 116.8(6) . . ?
N7 C32 C31 125.1(6) . . ?
N7 C32 H32 117.4 . . ?
C31 C32 H32 117.4 . . ?
C18 C17 H17 125.2 . . ?
C16 C17 C18 109.5(5) . . ?
C16 C17 H17 125.2 . . ?
F8 C42 C1AA 121.9(7) . . ?
F8 C42 C43 114.1(9) . . ?
C41 C42 F8 120.7(7) . . ?
C41 C42 C1AA 115.8(8) . . ?
C41 C42 C43 118.6(9) . . ?
C28 C29 H29 120.2 . . ?
C30 C29 C28 119.5(6) . . ?
C30 C29 H29 120.2 . . ?
N7 C30 C29 125.2(6) . . ?
N7 C30 H30 117.4 . . ?
C29 C30 H30 117.4 . . ?
F2 C38 C33 122.1(6) . . ?
F2 C38 C37 114.8(7) . . ?
C37 C38 C33 123.1(7) . . ?
F1 C34 C33 122.0(6) . . ?
F1 C34 C35 103.7(13) . . ?
F1 C34 C44A 121.5(8) . . ?
C33 C34 C35 129.2(8) . . ?
C33 C34 C44A 115.5(10) . . ?
C42 C41 C40 120.9(8) . . ?
C42 C41 F3AA 115.0(9) . . ?
C42 C41 F9 115.0(8) . . ?
C40 C41 F3AA 116.0(9) . . ?
F9 C41 C40 117.2(9) . . ?
C39 C40 F10 112.2(8) . . ?
C39 C40 C41 123.4(8) . . ?
C39 C40 F01L 114.5(7) . . ?
C41 C40 F10 115.2(8) . . ?
C41 C40 F01L 115.3(8) . . ?
C38 C37 F16 116.8(8) . . ?
C38 C37 C36 110.8(9) . . ?
F16 C37 C36 130.3(8) . . ?
F3 C37 C38 126.9(7) . . ?
C19A C37 C38 121.8(8) . . ?
C19A C37 F3 107.7(9) . . ?
C39 C0AA F01J 100.2(16) . . ?
C39 C0AA C1AA 117.3(17) . . ?
C1AA C0AA F01J 100.7(15) . . ?
C42 C1AA F1AA 93.6(13) . . ?
C42 C1AA C0AA 122.0(11) . . ?
C0AA C1AA F1AA 119.2(14) . . ?
C39 C44 F6 92.2(16) . . ?
C43 C44 C39 124.8(13) . . ?
C43 C44 F6 121.1(14) . . ?
C42 C43 F7 94.6(13) . . ?
C42 C43 C44 110.9(16) . . ?
C44 C43 F7 99.9(15) . . ?
C37 C36 F2AA 82.7(14) . . ?
C35 C36 C37 121.9(17) . . ?
C35 C36 F2AA 126.4(16) . . ?
F5 C35 C34 112(2) . . ?
C36 C35 C34 109(2) . . ?
C36 C35 F5 101(2) . . ?
C37 C19A F4 113.8(9) . . ?
C37 C19A C44A 114.8(10) . . ?
C44A C19A F4 90.8(13) . . ?
C19A C44A C34 123.5(11) . . ?

loop_
_geom_bond_atom_site_label_1
_geom_bond_atom_site_label_2
_geom_bond_distance
_geom_bond_site_symmetry_2
_geom_bond_publ_flag
F2 C38 1.320(9) . ?
F1 C34 1.339(8) . ?
F8 C42 1.363(7) . ?
N3 C4 1.385(7) . ?
N3 C1 1.370(6) . ?
N4 C18 1.375(6) . ?
N4 C15 1.410(7) . ?
N4 H4 0.84(2) . ?
N1 C9 1.343(6) . ?
N1 C6 1.368(7) . ?
N1 H1 0.89(7) . ?
O1 C27 1.254(7) . ?
N2 C10 1.359(6) . ?
N2 C13 1.359(7) . ?
N2 H2 0.85(4) . ?
N6 H6 0.8600 . ?
N6 N5 1.361(5) . ?
N6 C27 1.356(7) . ?
N5 C26 1.297(7) . ?
N7 C32 1.324(8) . ?
N7 C30 1.338(9) . ?
C8 H8 0.9300 . ?
C8 C9 1.419(7) . ?
C8 C7 1.371(7) . ?
C10 C9 1.408(8) . ?
C10 C11 1.411(7) . ?
C23 C24 1.392(8) . ?
C23 C22 1.402(8) . ?
C23 C26 1.450(7) . ?
C4 C5 1.407(7) . ?
C4 C3 1.419(7) . ?
C24 H24 0.9300 . ?
C24 C25 1.379(7) . ?
C19 C20 1.477(7) . ?
C19 C18 1.422(7) . ?
C19 C1 1.419(7) . ?
C6 C7 1.419(7) . ?
C6 C5 1.419(7) . ?
C39 C14 1.500(8) . ?
C39 C40 1.317(10) . ?
C39 C0AA 1.326(18) . ?
C39 C44 1.44(2) . ?
C7 H7 0.9300 . ?
C22 H22 0.9300 . ?
C22 C21 1.375(7) . ?
C26 H26 0.9300 . ?
C20 C25 1.400(7) . ?
C20 C21 1.390(8) . ?
C5 C33 1.494(8) . ?
C2 H2A 0.9300 . ?
C2 C1 1.438(8) . ?
C2 C3 1.369(8) . ?
C18 C17 1.422(8) . ?
C15 C14 1.396(7) . ?
C15 C16 1.421(7) . ?
C11 H11 0.9300 . ?
C11 C12 1.391(7) . ?
C3 H3 0.9300 . ?
C25 H25 0.9300 . ?
C12 H12 0.9300 . ?
C12 C13 1.398(7) . ?
C14 C13 1.417(7) . ?
C21 H21 0.9300 . ?
C16 H16 0.9300 . ?
C16 C17 1.353(8) . ?
C27 C28 1.465(7) . ?
C28 C31 1.406(8) . ?
C28 C29 1.383(8) . ?
C31 H31 0.9300 . ?
C31 C32 1.371(7) . ?
C33 C38 1.394(9) . ?
C33 C34 1.379(9) . ?
C32 H32 0.9300 . ?
C17 H17 0.9300 . ?
C42 C41 1.263(11) . ?
C42 C1AA 1.365(18) . ?
C42 C43 1.42(2) . ?
C29 H29 0.9300 . ?
C29 C30 1.357(8) . ?
C30 H30 0.9300 . ?
C38 C37 1.378(10) . ?
C34 C35 1.46(2) . ?
C34 C44A 1.469(17) . ?
F01J C0AA 1.81(2) . ?
F10 C40 1.497(13) . ?
C41 C40 1.407(11) . ?
C41 F3AA 1.492(12) . ?
C41 F9 1.389(13) . ?
C40 F01L 1.426(11) . ?
C37 F16 1.432(10) . ?
C37 F3 1.314(12) . ?
C37 C36 1.72(3) . ?
C37 C19A 1.286(13) . ?
F2AA C36 1.77(2) . ?
F4 C19A 1.904(18) . ?
F5 C35 1.40(2) . ?
F1AA C1AA 1.88(2) . ?
F7 C43 1.80(2) . ?
F6 C44 1.78(3) . ?
C0AA C1AA 1.442(19) . ?
C44 C43 1.43(2) . ?
C36 C35 1.40(3) . ?
C19A C44A 1.41(2) . ?

loop_
_smtbx_masks_void_nr
_smtbx_masks_void_average_x
_smtbx_masks_void_average_y
_smtbx_masks_void_average_z
_smtbx_masks_void_volume
_smtbx_masks_void_count_electrons
_smtbx_masks_void_content
1 0.500 0.500 -0.140 503.4 133.4 ?
2 0.500 0.000 -0.299 503.4 133.4 ?
